data_4023299
loop_
_publ_author_name
'Shoji Matsumoto'
'Kenji Takase'
'Katsuyuki Ogura'

_publ_section_title
;
 Novel Formation of Iodobenzene Derivatives from
 1-(Methylthio)-3-tosylhexa-1,3-dien-5-ynes via Iodine-Induced
 Intramolecular Cyclization
;
_journal_name_full 'Journal of Organic Chemistry'
_journal_page_first 1726
_journal_page_last 1731
_journal_paper_doi 10.1021/jo701976q
_journal_volume 73
_journal_year 2008
_chemical_formula_sum 'C19 H15 I O2 S'
_chemical_formula_weight 434.27
_space_group_IT_number 14
_symmetry_cell_setting monoclinic
_symmetry_space_group_name_Hall '-P 2yn'
_symmetry_space_group_name_H-M 'P 1 21/n 1'
_atom_sites_solution_hydrogens geom
_atom_sites_solution_primary direct
_atom_sites_solution_secondary difmap
_audit_creation_method SHELXL-97
_cell_angle_alpha 90.00
_cell_angle_beta 91.2310(10)
_cell_angle_gamma 90.00
_cell_formula_units_Z 4
_cell_length_a 11.9301(6)
_cell_length_b 9.0295(5)
_cell_length_c 15.9998(8)
_cell_measurement_reflns_used 6376
_cell_measurement_temperature 173
_cell_measurement_theta_max 28.20
_cell_measurement_theta_min 2.55
_cell_volume 1723.15(16)
_computing_cell_refinement 'Bruker SMART'
_computing_data_collection 'Bruker SMART'
_computing_data_reduction 'Bruker SAINT'
_computing_molecular_graphics 'Bruker SHELXTL'
_computing_publication_material 'Bruker SHELXTL'
_computing_structure_refinement 'SHELXL-97 (Sheldrick, 1997)'
_computing_structure_solution 'SHELXS-97 (Sheldrick, 1990)'
_diffrn_ambient_temperature 173
_diffrn_detector_area_resol_mean 8.333
_diffrn_measured_fraction_theta_full 0.998
_diffrn_measured_fraction_theta_max 0.906
_diffrn_measurement_device_type 'CCD area detector'
_diffrn_measurement_method 'phi and omega scans'
_diffrn_radiation_monochromator graphite
_diffrn_radiation_source 'fine-focus sealed tube'
_diffrn_radiation_type MoK\a
_diffrn_radiation_wavelength 0.71073
_diffrn_reflns_av_R_equivalents 0.0157
_diffrn_reflns_av_sigmaI/netI 0.0185
_diffrn_reflns_limit_h_max 13
_diffrn_reflns_limit_h_min -15
_diffrn_reflns_limit_k_max 11
_diffrn_reflns_limit_k_min -11
_diffrn_reflns_limit_l_max 10
_diffrn_reflns_limit_l_min -20
_diffrn_reflns_number 9466
_diffrn_reflns_theta_full 25.00
_diffrn_reflns_theta_max 28.52
_diffrn_reflns_theta_min 2.11
_exptl_absorpt_coefficient_mu 1.986
_exptl_absorpt_correction_T_max 0.7549
_exptl_absorpt_correction_T_min 0.6580
_exptl_absorpt_correction_type empirical
_exptl_absorpt_process_details
;
SADABS Sheldrick 1996
;
_exptl_crystal_colour colourless
_exptl_crystal_density_diffrn 1.674
_exptl_crystal_density_meas 0
_exptl_crystal_density_method 'not measured'
_exptl_crystal_description Prism
_exptl_crystal_F_000 856
_exptl_crystal_size_max 0.23
_exptl_crystal_size_mid 0.20
_exptl_crystal_size_min 0.15
_refine_diff_density_max 0.382
_refine_diff_density_min -0.292
_refine_diff_density_rms 0.058
_refine_ls_extinction_coef 0.0022(2)
_refine_ls_extinction_expression Fc^*^=kFc[1+0.001xFc^2^\l^3^/sin(2\q)]^-1/4^
_refine_ls_extinction_method SHELXL
_refine_ls_goodness_of_fit_ref 1.001
_refine_ls_hydrogen_treatment constr
_refine_ls_matrix_type full
_refine_ls_number_parameters 210
_refine_ls_number_reflns 3967
_refine_ls_number_restraints 0
_refine_ls_restrained_S_all 1.001
_refine_ls_R_factor_all 0.0208
_refine_ls_R_factor_gt 0.0185
_refine_ls_shift/su_max 0.001
_refine_ls_shift/su_mean 0.000
_refine_ls_structure_factor_coef Fsqd
_refine_ls_weighting_details 'calc w=1/[\s^2^(Fo^2^)+(0.0219P)^2^+0.9827P] where P=(Fo^2^+2Fc^2^)/3'
_refine_ls_weighting_scheme calc
_refine_ls_wR_factor_gt 0.0464
_refine_ls_wR_factor_ref 0.0476
_reflns_number_gt 3676
_reflns_number_total 3967
_reflns_threshold_expression >2sigma(I)
_cod_data_source_file jo701976q-File001.cif
_cod_data_source_block akaz088p21n
_cod_depositor_comments
;
The following automatic conversions were performed:
'_symmetry_cell_setting' value 'Monoclinic' changed to 'monoclinic'
according to '/home/saulius/struct/CIF-dictionaries/cif_core.dic'
dictionary named 'cif_core.dic' version 2.4.1 from 2010-06-29.

Automatic conversion script
Id: cif_fix_enum 1527 2010-12-29 10:47:43Z saulius 
;
_cod_original_sg_symbol_H-M 'P 21/n'
_cod_database_code 4023299

loop_
_symmetry_equiv_pos_as_xyz
'x, y, z'
'-x+1/2, y+1/2, -z+1/2'
'-x, -y, -z'
'x-1/2, -y-1/2, z-1/2'

loop_
_atom_site_label
_atom_site_type_symbol
_atom_site_fract_x
_atom_site_fract_y
_atom_site_fract_z
_atom_site_U_iso_or_equiv
_atom_site_adp_type
_atom_site_occupancy
_atom_site_symmetry_multiplicity
_atom_site_calc_flag
_atom_site_refinement_flags
_atom_site_disorder_assembly
_atom_site_disorder_group
C1 C -0.01164(14) 0.36514(19) 0.60101(10) 0.0260(3) Uani 1 1 d . . .
C2 C 0.04220(14) 0.24289(19) 0.56732(11) 0.0273(3) Uani 1 1 d . . .
H2 H 0.0064 0.1845 0.5252 0.033 Uiso 1 1 calc R . .
C3 C 0.14897(14) 0.20836(19) 0.59658(11) 0.0280(3) Uani 1 1 d . . .
C4 C 0.20254(16) 0.2922(2) 0.65846(12) 0.0354(4) Uani 1 1 d . . .
H4 H 0.2757 0.2665 0.6782 0.042 Uiso 1 1 calc R . .
C5 C 0.14755(17) 0.4137(2) 0.69086(12) 0.0364(4) Uani 1 1 d . . .
H5 H 0.1838 0.4715 0.7331 0.044 Uiso 1 1 calc R . .
C6 C 0.03980(15) 0.4530(2) 0.66273(11) 0.0301(4) Uani 1 1 d . . .
C7 C -0.01372(16) 0.5876(2) 0.69797(11) 0.0312(4) Uani 1 1 d . . .
C8 C 0.02835(18) 0.7272(2) 0.68023(13) 0.0397(4) Uani 1 1 d . . .
H8 H 0.0911 0.7371 0.6451 0.048 Uiso 1 1 calc R . .
C9 C -0.0214(2) 0.8524(2) 0.71377(14) 0.0482(5) Uani 1 1 d . . .
H9 H 0.0069 0.9479 0.7009 0.058 Uiso 1 1 calc R . .
C10 C -0.11172(19) 0.8385(2) 0.76577(13) 0.0456(5) Uani 1 1 d . . .
H10 H -0.1451 0.9243 0.7889 0.055 Uiso 1 1 calc R . .
C11 C -0.15342(18) 0.7003(2) 0.78414(13) 0.0425(5) Uani 1 1 d . . .
H11 H -0.2152 0.6910 0.8202 0.051 Uiso 1 1 calc R . .
C12 C -0.10550(17) 0.5751(2) 0.75013(12) 0.0371(4) Uani 1 1 d . . .
H12 H -0.1352 0.4801 0.7623 0.045 Uiso 1 1 calc R . .
C13 C 0.33285(14) 0.14395(19) 0.50007(11) 0.0286(3) Uani 1 1 d . . .
C14 C 0.31426(15) 0.1977(2) 0.42002(12) 0.0336(4) Uani 1 1 d . . .
H14 H 0.2433 0.1857 0.3928 0.040 Uiso 1 1 calc R . .
C15 C 0.40076(16) 0.2695(2) 0.38006(12) 0.0371(4) Uani 1 1 d . . .
H15 H 0.3885 0.3057 0.3249 0.045 Uiso 1 1 calc R . .
C16 C 0.50476(16) 0.2895(2) 0.41886(13) 0.0364(4) Uani 1 1 d . . .
C17 C 0.52101(16) 0.2338(3) 0.49937(14) 0.0435(5) Uani 1 1 d . . .
H17 H 0.5919 0.2458 0.5267 0.052 Uiso 1 1 calc R . .
C18 C 0.43611(16) 0.1614(2) 0.54044(12) 0.0384(4) Uani 1 1 d . . .
H18 H 0.4483 0.1243 0.5954 0.046 Uiso 1 1 calc R . .
C19 C 0.59830(19) 0.3688(3) 0.37534(16) 0.0513(6) Uani 1 1 d . . .
H19A H 0.5845 0.3660 0.3148 0.077 Uiso 1 1 calc R . .
H19B H 0.6698 0.3200 0.3888 0.077 Uiso 1 1 calc R . .
H19C H 0.6014 0.4721 0.3941 0.077 Uiso 1 1 calc R . .
I1 I -0.168817(9) 0.423427(13) 0.549283(7) 0.03111(5) Uani 1 1 d . . .
O1 O 0.26782(12) -0.03078(16) 0.61889(9) 0.0439(3) Uani 1 1 d . . .
O2 O 0.14834(11) -0.00995(15) 0.49046(9) 0.0404(3) Uani 1 1 d . . .
S1 S 0.22157(4) 0.05757(5) 0.55179(3) 0.03074(10) Uani 1 1 d . . .

loop_
_atom_site_aniso_label
_atom_site_aniso_U_11
_atom_site_aniso_U_22
_atom_site_aniso_U_33
_atom_site_aniso_U_23
_atom_site_aniso_U_13
_atom_site_aniso_U_12
C1 0.0236(8) 0.0267(8) 0.0278(8) 0.0016(7) 0.0039(6) -0.0041(6)
C2 0.0260(8) 0.0255(8) 0.0303(8) -0.0016(7) 0.0019(6) -0.0059(6)
C3 0.0265(8) 0.0271(8) 0.0307(8) 0.0012(7) 0.0039(6) -0.0011(7)
C4 0.0292(9) 0.0417(10) 0.0350(9) -0.0039(8) -0.0038(7) 0.0012(8)
C5 0.0353(10) 0.0415(11) 0.0324(9) -0.0097(8) -0.0024(8) -0.0028(8)
C6 0.0312(9) 0.0319(9) 0.0275(8) -0.0025(7) 0.0060(7) -0.0035(7)
C7 0.0340(9) 0.0334(9) 0.0264(8) -0.0064(7) 0.0015(7) -0.0012(7)
C8 0.0443(11) 0.0377(10) 0.0374(10) -0.0076(8) 0.0091(8) -0.0059(9)
C9 0.0606(14) 0.0330(10) 0.0509(12) -0.0090(9) 0.0043(10) -0.0050(10)
C10 0.0516(13) 0.0425(11) 0.0428(11) -0.0157(9) -0.0014(9) 0.0096(10)
C11 0.0384(11) 0.0531(12) 0.0361(10) -0.0107(9) 0.0056(8) 0.0055(9)
C12 0.0385(10) 0.0391(10) 0.0341(10) -0.0048(8) 0.0070(8) -0.0021(8)
C13 0.0265(8) 0.0249(8) 0.0345(9) -0.0023(7) 0.0024(7) 0.0029(7)
C14 0.0292(9) 0.0354(9) 0.0359(9) -0.0026(8) -0.0059(7) 0.0025(7)
C15 0.0376(10) 0.0385(10) 0.0351(10) 0.0042(8) -0.0002(8) 0.0046(8)
C16 0.0302(9) 0.0333(9) 0.0457(11) 0.0028(8) 0.0052(8) 0.0030(8)
C17 0.0272(9) 0.0545(13) 0.0486(11) 0.0081(10) -0.0054(8) -0.0043(9)
C18 0.0296(9) 0.0493(11) 0.0360(10) 0.0066(9) -0.0052(7) -0.0001(8)
C19 0.0378(11) 0.0547(13) 0.0618(14) 0.0165(11) 0.0081(10) -0.0010(10)
I1 0.02510(7) 0.03275(8) 0.03554(8) 0.00099(5) 0.00226(4) -0.00044(4)
O1 0.0432(8) 0.0365(7) 0.0520(9) 0.0138(6) 0.0041(7) 0.0066(6)
O2 0.0331(7) 0.0309(7) 0.0571(9) -0.0125(6) 0.0006(6) -0.0046(6)
S1 0.0281(2) 0.0244(2) 0.0398(2) 0.00007(17) 0.00147(17) 0.00014(16)

loop_
_atom_type_symbol
_atom_type_description
_atom_type_scat_dispersion_real
_atom_type_scat_dispersion_imag
_atom_type_scat_source
C C 0.0033 0.0016 'International Tables Vol C Tables 4.2.6.8 and 6.1.1.4'
H H 0.0000 0.0000 'International Tables Vol C Tables 4.2.6.8 and 6.1.1.4'
O O 0.0106 0.0060 'International Tables Vol C Tables 4.2.6.8 and 6.1.1.4'
S S 0.1246 0.1234 'International Tables Vol C Tables 4.2.6.8 and 6.1.1.4'
I I -0.4742 1.8119 'International Tables Vol C Tables 4.2.6.8 and 6.1.1.4'

loop_
_geom_angle_atom_site_label_1
_geom_angle_atom_site_label_2
_geom_angle_atom_site_label_3
_geom_angle
_geom_angle_site_symmetry_1
_geom_angle_site_symmetry_3
_geom_angle_publ_flag
C2 C1 C6 121.63(16) . . ?
C2 C1 I1 117.50(12) . . ?
C6 C1 I1 120.70(13) . . ?
C3 C2 C1 118.49(16) . . ?
C3 C2 H2 120.8 . . ?
C1 C2 H2 120.8 . . ?
C2 C3 C4 121.61(16) . . ?
C2 C3 S1 119.38(13) . . ?
C4 C3 S1 118.98(14) . . ?
C5 C4 C3 118.91(17) . . ?
C5 C4 H4 120.5 . . ?
C3 C4 H4 120.5 . . ?
C4 C5 C6 121.36(17) . . ?
C4 C5 H5 119.3 . . ?
C6 C5 H5 119.3 . . ?
C5 C6 C1 117.99(16) . . ?
C5 C6 C7 118.95(16) . . ?
C1 C6 C7 123.04(17) . . ?
C8 C7 C12 119.19(17) . . ?
C8 C7 C6 120.24(17) . . ?
C12 C7 C6 120.56(16) . . ?
C7 C8 C9 120.04(18) . . ?
C7 C8 H8 120.0 . . ?
C9 C8 H8 120.0 . . ?
C10 C9 C8 120.2(2) . . ?
C10 C9 H9 119.9 . . ?
C8 C9 H9 119.9 . . ?
C11 C10 C9 120.07(19) . . ?
C11 C10 H10 120.0 . . ?
C9 C10 H10 120.0 . . ?
C10 C11 C12 120.15(19) . . ?
C10 C11 H11 119.9 . . ?
C12 C11 H11 119.9 . . ?
C11 C12 C7 120.32(18) . . ?
C11 C12 H12 119.8 . . ?
C7 C12 H12 119.8 . . ?
C18 C13 C14 120.93(17) . . ?
C18 C13 S1 120.15(14) . . ?
C14 C13 S1 118.88(14) . . ?
C15 C14 C13 119.02(17) . . ?
C15 C14 H14 120.5 . . ?
C13 C14 H14 120.5 . . ?
C16 C15 C14 121.46(18) . . ?
C16 C15 H15 119.3 . . ?
C14 C15 H15 119.3 . . ?
C15 C16 C17 118.19(17) . . ?
C15 C16 C19 121.23(19) . . ?
C17 C16 C19 120.58(19) . . ?
C18 C17 C16 121.41(18) . . ?
C18 C17 H17 119.3 . . ?
C16 C17 H17 119.3 . . ?
C13 C18 C17 118.98(18) . . ?
C13 C18 H18 120.5 . . ?
C17 C18 H18 120.5 . . ?
C16 C19 H19A 109.5 . . ?
C16 C19 H19B 109.5 . . ?
H19A C19 H19B 109.5 . . ?
C16 C19 H19C 109.5 . . ?
H19A C19 H19C 109.5 . . ?
H19B C19 H19C 109.5 . . ?
O2 S1 O1 119.53(9) . . ?
O2 S1 C13 108.71(9) . . ?
O1 S1 C13 108.39(9) . . ?
O2 S1 C3 107.87(8) . . ?
O1 S1 C3 107.88(9) . . ?
C13 S1 C3 103.27(8) . . ?

loop_
_geom_bond_atom_site_label_1
_geom_bond_atom_site_label_2
_geom_bond_distance
_geom_bond_site_symmetry_2
_geom_bond_publ_flag
C1 C2 1.392(2) . ?
C1 C6 1.398(2) . ?
C1 I1 2.1004(17) . ?
C2 C3 1.383(2) . ?
C2 H2 0.9500 . ?
C3 C4 1.391(3) . ?
C3 S1 1.7733(17) . ?
C4 C5 1.385(3) . ?
C4 H4 0.9500 . ?
C5 C6 1.399(3) . ?
C5 H5 0.9500 . ?
C6 C7 1.489(2) . ?
C7 C8 1.388(3) . ?
C7 C12 1.395(3) . ?
C8 C9 1.390(3) . ?
C8 H8 0.9500 . ?
C9 C10 1.382(3) . ?
C9 H9 0.9500 . ?
C10 C11 1.377(3) . ?
C10 H10 0.9500 . ?
C11 C12 1.384(3) . ?
C11 H11 0.9500 . ?
C12 H12 0.9500 . ?
C13 C18 1.388(3) . ?
C13 C14 1.383(3) . ?
C13 S1 1.7615(18) . ?
C14 C15 1.386(3) . ?
C14 H14 0.9500 . ?
C15 C16 1.387(3) . ?
C15 H15 0.9500 . ?
C16 C17 1.393(3) . ?
C16 C19 1.509(3) . ?
C17 C18 1.383(3) . ?
C17 H17 0.9500 . ?
C18 H18 0.9500 . ?
C19 H19A 0.9800 . ?
C19 H19B 0.9800 . ?
C19 H19C 0.9800 . ?
O1 S1 1.4381(15) . ?
O2 S1 1.4356(14) . ?

loop_
_geom_torsion_atom_site_label_1
_geom_torsion_atom_site_label_2
_geom_torsion_atom_site_label_3
_geom_torsion_atom_site_label_4
_geom_torsion
_geom_torsion_site_symmetry_1
_geom_torsion_site_symmetry_2
_geom_torsion_site_symmetry_3
_geom_torsion_site_symmetry_4
_geom_torsion_publ_flag
C6 C1 C2 C3 0.4(2) . . . . ?
I1 C1 C2 C3 175.75(12) . . . . ?
C1 C2 C3 C4 0.3(3) . . . . ?
C1 C2 C3 S1 -177.52(12) . . . . ?
C2 C3 C4 C5 -0.5(3) . . . . ?
S1 C3 C4 C5 177.28(15) . . . . ?
C3 C4 C5 C6 0.1(3) . . . . ?
C4 C5 C6 C1 0.5(3) . . . . ?
C4 C5 C6 C7 -178.09(18) . . . . ?
C2 C1 C6 C5 -0.7(3) . . . . ?
I1 C1 C6 C5 -175.96(13) . . . . ?
C2 C1 C6 C7 177.77(16) . . . . ?
I1 C1 C6 C7 2.5(2) . . . . ?
C5 C6 C7 C8 68.2(2) . . . . ?
C1 C6 C7 C8 -110.3(2) . . . . ?
C5 C6 C7 C12 -110.9(2) . . . . ?
C1 C6 C7 C12 70.7(2) . . . . ?
C12 C7 C8 C9 -0.5(3) . . . . ?
C6 C7 C8 C9 -179.51(19) . . . . ?
C7 C8 C9 C10 0.9(3) . . . . ?
C8 C9 C10 C11 -0.4(4) . . . . ?
C9 C10 C11 C12 -0.5(3) . . . . ?
C10 C11 C12 C7 0.9(3) . . . . ?
C8 C7 C12 C11 -0.4(3) . . . . ?
C6 C7 C12 C11 178.62(18) . . . . ?
C18 C13 C14 C15 0.2(3) . . . . ?
S1 C13 C14 C15 178.21(14) . . . . ?
C13 C14 C15 C16 -0.6(3) . . . . ?
C14 C15 C16 C17 0.7(3) . . . . ?
C14 C15 C16 C19 -179.44(19) . . . . ?
C15 C16 C17 C18 -0.5(3) . . . . ?
C19 C16 C17 C18 179.6(2) . . . . ?
C14 C13 C18 C17 -0.1(3) . . . . ?
S1 C13 C18 C17 -177.99(16) . . . . ?
C16 C17 C18 C13 0.2(3) . . . . ?
C18 C13 S1 O2 -152.51(15) . . . . ?
C14 C13 S1 O2 29.51(17) . . . . ?
C18 C13 S1 O1 -21.14(18) . . . . ?
C14 C13 S1 O1 160.88(14) . . . . ?
C18 C13 S1 C3 93.11(16) . . . . ?
C14 C13 S1 C3 -84.87(15) . . . . ?
C2 C3 S1 O2 -2.34(16) . . . . ?
C4 C3 S1 O2 179.83(15) . . . . ?
C2 C3 S1 O1 -132.74(14) . . . . ?
C4 C3 S1 O1 49.42(17) . . . . ?
C2 C3 S1 C13 112.64(14) . . . . ?
C4 C3 S1 C13 -65.20(16) . . . . ?

loop_
_cod_related_entry_id
_cod_related_entry_database
_cod_related_entry_code
1 ChemSpider 21119062
